data_4032208
loop_
_publ_author_name
'Das, Tuluma'
'Debnath, Sudipto'
'Maiti, Rituparna'
'Maiti, Dilip K.'

_publ_section_title
;
 Multifold C-C Coupling and Unorthodox Cyclization Catalysis for Selective
 Synthesis of Indolotriarylmethanes, Indolocarbazoles, and Their
 Analogues: A Control Experiment Study.
;
_journal_issue 1
_journal_name_full 'The Journal of organic chemistry'
_journal_page_first 688
_journal_page_last 700
_journal_paper_doi 10.1021/acs.joc.6b02689
_journal_volume 82
_journal_year 2017
_chemical_formula_moiety 'C26 H15 N3 O'
_chemical_formula_sum 'C28 H21 N3 O2'
_chemical_formula_weight 431.49
_chemical_name_systematic
; 
 ? 
;
_space_group_IT_number 2
_symmetry_cell_setting triclinic
_symmetry_space_group_name_Hall '-P 1'
_symmetry_space_group_name_H-M 'P -1'
_atom_sites_solution_hydrogens geom
_atom_sites_solution_primary direct
_atom_sites_solution_secondary difmap
_audit_creation_method SHELXL-97
_cell_angle_alpha 105.524(4)
_cell_angle_beta 92.529(4)
_cell_angle_gamma 112.732(4)
_cell_formula_units_Z 2
_cell_length_a 8.921(3)
_cell_length_b 9.782(3)
_cell_length_c 14.502(4)
_cell_measurement_reflns_used 1030
_cell_measurement_temperature 296(2)
_cell_measurement_theta_max 18.21
_cell_measurement_theta_min 2.37
_cell_volume 1109.0(6)
_computing_cell_refinement 'Bruker SAINT'
_computing_data_collection 'Bruker APEX2'
_computing_structure_refinement 'SHELXL-97 (Sheldrick, 2008)'
_computing_structure_solution 'SHELXS-97 (Sheldrick, 2008)'
_diffrn_ambient_temperature 296(2)
_diffrn_measured_fraction_theta_full 0.992
_diffrn_measured_fraction_theta_max 0.992
_diffrn_measurement_device_type 'Bruker APEX-II CCD'
_diffrn_measurement_method '\f and \w scans'
_diffrn_radiation_monochromator graphite
_diffrn_radiation_source 'fine-focus sealed tube'
_diffrn_radiation_type MoK\a
_diffrn_radiation_wavelength 0.71073
_diffrn_reflns_av_R_equivalents 0.0476
_diffrn_reflns_av_sigmaI/netI 0.0438
_diffrn_reflns_limit_h_max 9
_diffrn_reflns_limit_h_min -9
_diffrn_reflns_limit_k_max 9
_diffrn_reflns_limit_k_min -10
_diffrn_reflns_limit_l_max 14
_diffrn_reflns_limit_l_min -14
_diffrn_reflns_number 11530
_diffrn_reflns_theta_full 26.35
_diffrn_reflns_theta_max 26.35
_diffrn_reflns_theta_min 1.48
_exptl_absorpt_coefficient_mu 0.081
_exptl_absorpt_correction_T_max 0.9697
_exptl_absorpt_correction_T_min 0.9446
_exptl_absorpt_correction_type multi-scan
_exptl_crystal_colour yellow
_exptl_crystal_density_diffrn 1.290
_exptl_crystal_density_method 'not measured'
_exptl_crystal_description prismatic
_exptl_crystal_F_000 408
_exptl_crystal_size_max 0.87
_exptl_crystal_size_mid 0.68
_exptl_crystal_size_min 0.48
_refine_diff_density_max 0.351
_refine_diff_density_min -0.268
_refine_diff_density_rms 0.045
_refine_ls_extinction_method none
_refine_ls_goodness_of_fit_ref 2.094
_refine_ls_hydrogen_treatment mixed
_refine_ls_matrix_type full
_refine_ls_number_parameters 301
_refine_ls_number_reflns 2555
_refine_ls_number_restraints 0
_refine_ls_restrained_S_all 2.094
_refine_ls_R_factor_all 0.1052
_refine_ls_R_factor_gt 0.0707
_refine_ls_shift/su_max 0.050
_refine_ls_shift/su_mean 0.006
_refine_ls_structure_factor_coef Fsqd
_refine_ls_weighting_details 'calc w=1/[\s^2^(Fo^2^)+(0.0000P)^2^+0.0000P] where P=(Fo^2^+2Fc^2^)/3'
_refine_ls_weighting_scheme calc
_refine_ls_wR_factor_gt 0.0961
_refine_ls_wR_factor_ref 0.1029
_reflns_number_gt 1826
_reflns_number_total 2555
_reflns_threshold_expression >2sigma(I)
_cod_data_source_file jo6b02689_si_002.cif
_cod_data_source_block td_2_130_0m
_cod_depositor_comments
;
The following automatic conversions were performed:

'_symmetry_cell_setting' value 'Triclinic' changed to 'triclinic'
according to
/home/data/users/saulius/crontab/automatic-downloads/current/ACS/lib/dictionaries/cif_core.dic
dictionary named 'cif_core.dic' version 2.4.2 from 2011-04-26.

Automatic conversion script
Id: cif_fix_values 4973 2017-02-22 13:04:09Z antanas 
;
_cod_original_cell_volume 1109.1(6)
_cod_original_sg_symbol_H-M 'P-1   '
_cod_database_code 4032208

loop_
_symmetry_equiv_pos_as_xyz
'x, y, z'
'-x, -y, -z'

loop_
_atom_site_label
_atom_site_type_symbol
_atom_site_fract_x
_atom_site_fract_y
_atom_site_fract_z
_atom_site_U_iso_or_equiv
_atom_site_adp_type
_atom_site_occupancy
_atom_site_symmetry_multiplicity
_atom_site_calc_flag
_atom_site_refinement_flags
O1 O 0.3998(3) 0.7041(3) 0.32439(19) 0.0648(8) Uani 1 1 d .
N1 N 0.4122(3) 0.1351(3) 0.1728(3) 0.0598(10) Uani 1 1 d .
H15 H 0.4360 0.0632 0.1370 0.072 Uiso 1 1 calc R
N2 N 0.2905(3) 0.4004(4) -0.0464(2) 0.0602(10) Uani 1 1 d .
H1 H 0.3014 0.3526 -0.1031 0.072 Uiso 1 1 calc R
C18 C 0.4248(5) 0.1359(5) 0.4263(4) 0.0701(13) Uani 1 1 d .
H13 H 0.4441 0.0853 0.4685 0.084 Uiso 1 1 calc R
C19 C 0.4363(4) 0.0847(5) 0.3308(4) 0.0633(13) Uani 1 1 d .
H14 H 0.4623 -0.0002 0.3071 0.076 Uiso 1 1 calc R
C14 C 0.4082(4) 0.1627(4) 0.2707(3) 0.0520(11) Uani 1 1 d .
C3 C 0.3728(4) 0.2388(4) 0.1408(3) 0.0508(11) Uani 1 1 d .
C2 C 0.3572(4) 0.2477(4) 0.0469(3) 0.0519(11) Uani 1 1 d .
C7 C 0.3126(4) 0.3655(5) 0.0361(3) 0.0526(11) Uani 1 1 d .
C8 C 0.2472(4) 0.5259(5) -0.0244(3) 0.0552(12) Uani 1 1 d .
C13 C 0.2107(5) 0.5972(5) -0.0867(3) 0.0694(13) Uani 1 1 d .
H2 H 0.2165 0.5655 -0.1524 0.083 Uiso 1 1 calc R
C12 C 0.1650(5) 0.7175(5) -0.0479(4) 0.0705(13) Uani 1 1 d .
H3 H 0.1398 0.7678 -0.0883 0.085 Uiso 1 1 calc R
C17 C 0.3849(4) 0.2623(5) 0.4620(3) 0.0655(13) Uani 1 1 d .
H12 H 0.3769 0.2944 0.5273 0.079 Uiso 1 1 calc R
C16 C 0.3571(4) 0.3404(4) 0.4016(3) 0.0548(12) Uani 1 1 d .
H11 H 0.3312 0.4252 0.4260 0.066 Uiso 1 1 calc R
C15 C 0.3681(4) 0.2911(4) 0.3038(3) 0.0467(11) Uani 1 1 d .
C4 C 0.3438(4) 0.3403(4) 0.2211(3) 0.0441(10) Uani 1 1 d .
C9 C 0.2418(4) 0.5728(4) 0.0746(3) 0.0481(11) Uani 1 1 d .
C10 C 0.1957(4) 0.6950(4) 0.1121(3) 0.0569(12) Uani 1 1 d .
H5 H 0.1919 0.7287 0.1779 0.068 Uiso 1 1 calc R
C11 C 0.1559(5) 0.7649(5) 0.0495(4) 0.0696(13) Uani 1 1 d .
H4 H 0.1225 0.8449 0.0734 0.084 Uiso 1 1 calc R
C6 C 0.2867(4) 0.4707(4) 0.1156(3) 0.0469(11) Uani 1 1 d .
C5 C 0.3047(4) 0.4590(4) 0.2073(3) 0.0451(10) Uani 1 1 d .
C20 C 0.2855(5) 0.5770(5) 0.2917(3) 0.0483(11) Uani 1 1 d .
C21 C 0.1281(5) 0.5376(5) 0.3281(3) 0.0498(11) Uani 1 1 d .
C26 C 0.0069(5) 0.3877(5) 0.2956(3) 0.0609(12) Uani 1 1 d .
H10 H 0.0260 0.3099 0.2516 0.073 Uiso 1 1 calc R
C25 C -0.1424(5) 0.3524(5) 0.3281(3) 0.0769(14) Uani 1 1 d .
H9 H -0.2237 0.2511 0.3065 0.092 Uiso 1 1 calc R
C24 C -0.1698(6) 0.4677(7) 0.3922(3) 0.0852(15) Uani 1 1 d .
H8 H -0.2712 0.4449 0.4132 0.102 Uiso 1 1 calc R
C23 C -0.0496(6) 0.6158(6) 0.4258(3) 0.0925(16) Uani 1 1 d .
H7 H -0.0689 0.6926 0.4706 0.111 Uiso 1 1 calc R
C22 C 0.0992(5) 0.6524(5) 0.3940(3) 0.0740(14) Uani 1 1 d .
H6 H 0.1802 0.7538 0.4167 0.089 Uiso 1 1 calc R
C1 C 0.3850(5) 0.1431(5) -0.0325(3) 0.0589(13) Uani 1 1 d .
N3 N 0.4051(4) 0.0584(4) -0.0950(3) 0.0769(12) Uani 1 1 d .
O2 O 0.6990(4) 0.7458(4) 0.2439(2) 0.1008(11) Uani 1 1 d .
H16 H 0.6107 0.7173 0.2637 0.151 Uiso 1 1 calc R
C27 C 0.8083(7) 0.8949(8) 0.3069(5) 0.156(3) Uani 1 1 d .
H17 H 0.7625 0.9700 0.3066 0.187 Uiso 1 1 calc R
H18 H 0.8211 0.8903 0.3726 0.187 Uiso 1 1 calc R
C28 C 0.9521(8) 0.9396(7) 0.2790(5) 0.199(3) Uani 1 1 d .
H21 H 0.9853 0.8549 0.2642 0.299 Uiso 1 1 calc R
H19 H 1.0318 1.0258 0.3301 0.299 Uiso 1 1 calc R
H20 H 0.9449 0.9711 0.2223 0.299 Uiso 1 1 calc R

loop_
_atom_site_aniso_label
_atom_site_aniso_U_11
_atom_site_aniso_U_22
_atom_site_aniso_U_33
_atom_site_aniso_U_23
_atom_site_aniso_U_13
_atom_site_aniso_U_12
O1 0.063(2) 0.0499(19) 0.073(2) 0.0106(16) 0.0200(16) 0.0196(16)
N1 0.067(2) 0.045(2) 0.073(3) 0.013(2) 0.022(2) 0.0321(19)
N2 0.066(2) 0.053(2) 0.062(3) 0.015(2) 0.022(2) 0.0253(19)
C18 0.071(3) 0.075(4) 0.081(4) 0.038(3) 0.016(3) 0.038(3)
C19 0.056(3) 0.055(3) 0.089(4) 0.027(3) 0.015(3) 0.031(2)
C14 0.049(3) 0.046(3) 0.062(4) 0.012(3) 0.014(2) 0.022(2)
C3 0.044(3) 0.039(3) 0.069(4) 0.015(3) 0.017(2) 0.017(2)
C2 0.049(3) 0.047(3) 0.059(3) 0.013(3) 0.019(2) 0.020(2)
C7 0.050(3) 0.053(3) 0.053(3) 0.018(3) 0.017(2) 0.017(2)
C8 0.051(3) 0.050(3) 0.062(4) 0.022(3) 0.012(2) 0.013(2)
C13 0.065(3) 0.067(3) 0.071(4) 0.026(3) 0.015(3) 0.018(3)
C12 0.065(3) 0.059(3) 0.082(4) 0.030(3) 0.005(3) 0.016(3)
C17 0.069(3) 0.076(3) 0.065(3) 0.029(3) 0.016(2) 0.037(3)
C16 0.053(3) 0.053(3) 0.063(3) 0.017(3) 0.015(2) 0.028(2)
C15 0.043(2) 0.040(3) 0.058(3) 0.009(2) 0.011(2) 0.022(2)
C4 0.044(2) 0.038(3) 0.049(3) 0.009(2) 0.013(2) 0.018(2)
C9 0.045(3) 0.042(3) 0.052(3) 0.015(2) 0.013(2) 0.012(2)
C10 0.052(3) 0.046(3) 0.067(3) 0.014(3) 0.012(2) 0.018(2)
C11 0.067(3) 0.056(3) 0.089(4) 0.026(3) 0.007(3) 0.027(3)
C6 0.043(2) 0.039(3) 0.054(3) 0.011(3) 0.016(2) 0.015(2)
C5 0.041(2) 0.040(3) 0.052(3) 0.009(2) 0.018(2) 0.017(2)
C20 0.050(3) 0.050(3) 0.056(3) 0.023(3) 0.017(2) 0.027(2)
C21 0.053(3) 0.051(3) 0.051(3) 0.013(2) 0.014(2) 0.028(3)
C26 0.058(3) 0.063(3) 0.063(3) 0.013(3) 0.017(2) 0.030(3)
C25 0.062(3) 0.083(4) 0.090(4) 0.027(3) 0.029(3) 0.032(3)
C24 0.062(3) 0.122(5) 0.083(4) 0.033(4) 0.028(3) 0.047(4)
C23 0.081(4) 0.097(4) 0.105(4) 0.013(4) 0.043(3) 0.052(3)
C22 0.068(3) 0.072(3) 0.088(4) 0.017(3) 0.032(3) 0.039(3)
C1 0.061(3) 0.055(3) 0.066(3) 0.016(3) 0.026(2) 0.029(3)
N3 0.091(3) 0.064(3) 0.084(3) 0.013(2) 0.034(2) 0.044(2)
O2 0.081(3) 0.085(3) 0.098(3) 0.007(2) 0.030(2) 0.007(2)
C27 0.078(5) 0.154(7) 0.224(8) 0.070(6) 0.066(5) 0.026(5)
C28 0.127(6) 0.173(7) 0.270(9) 0.050(6) 0.025(6) 0.046(6)

loop_
_atom_type_symbol
_atom_type_description
_atom_type_scat_dispersion_real
_atom_type_scat_dispersion_imag
_atom_type_scat_source
C C 0.0033 0.0016 'International Tables Vol C Tables 4.2.6.8 and 6.1.1.4'
H H 0.0000 0.0000 'International Tables Vol C Tables 4.2.6.8 and 6.1.1.4'
N N 0.0061 0.0033 'International Tables Vol C Tables 4.2.6.8 and 6.1.1.4'
O O 0.0106 0.0060 'International Tables Vol C Tables 4.2.6.8 and 6.1.1.4'

loop_
_geom_angle_atom_site_label_1
_geom_angle_atom_site_label_2
_geom_angle_atom_site_label_3
_geom_angle
C3 N1 C14 110.2(3)
C3 N1 H15 124.9
C14 N1 H15 124.9
C7 N2 C8 108.8(3)
C7 N2 H1 125.6
C8 N2 H1 125.6
C19 C18 C17 121.3(4)
C19 C18 H13 119.4
C17 C18 H13 119.4
C18 C19 C14 117.8(4)
C18 C19 H14 121.1
C14 C19 H14 121.1
N1 C14 C19 129.2(4)
N1 C14 C15 108.0(4)
C19 C14 C15 122.7(4)
N1 C3 C2 128.7(4)
N1 C3 C4 108.4(4)
C2 C3 C4 122.9(4)
C7 C2 C3 115.7(4)
C7 C2 C1 122.5(4)
C3 C2 C1 121.7(4)
N2 C7 C2 127.8(4)
N2 C7 C6 109.8(4)
C2 C7 C6 122.4(4)
C13 C8 N2 128.1(5)
C13 C8 C9 122.4(4)
N2 C8 C9 109.5(4)
C8 C13 C12 117.4(4)
C8 C13 H2 121.3
C12 C13 H2 121.3
C13 C12 C11 121.5(4)
C13 C12 H3 119.2
C11 C12 H3 119.2
C16 C17 C18 120.7(4)
C16 C17 H12 119.6
C18 C17 H12 119.6
C17 C16 C15 119.4(4)
C17 C16 H11 120.3
C15 C16 H11 120.3
C16 C15 C14 118.0(4)
C16 C15 C4 134.6(4)
C14 C15 C4 107.4(4)
C5 C4 C3 119.3(4)
C5 C4 C15 134.7(4)
C3 C4 C15 106.0(4)
C10 C9 C8 119.1(4)
C10 C9 C6 134.5(4)
C8 C9 C6 106.4(4)
C11 C10 C9 118.7(4)
C11 C10 H5 120.6
C9 C10 H5 120.6
C12 C11 C10 120.8(4)
C12 C11 H4 119.6
C10 C11 H4 119.6
C5 C6 C7 120.2(4)
C5 C6 C9 134.3(4)
C7 C6 C9 105.6(4)
C6 C5 C4 119.4(3)
C6 C5 C20 119.4(3)
C4 C5 C20 121.1(4)
O1 C20 C21 122.4(4)
O1 C20 C5 118.2(3)
C21 C20 C5 119.4(4)
C26 C21 C22 119.5(4)
C26 C21 C20 120.6(4)
C22 C21 C20 119.8(4)
C25 C26 C21 120.3(4)
C25 C26 H10 119.8
C21 C26 H10 119.8
C24 C25 C26 119.4(4)
C24 C25 H9 120.3
C26 C25 H9 120.3
C25 C24 C23 120.6(5)
C25 C24 H8 119.7
C23 C24 H8 119.7
C24 C23 C22 120.6(5)
C24 C23 H7 119.7
C22 C23 H7 119.7
C23 C22 C21 119.6(4)
C23 C22 H6 120.2
C21 C22 H6 120.2
N3 C1 C2 178.9(5)
C27 O2 H16 109.5
C28 C27 O2 110.5(6)
C28 C27 H17 109.6
O2 C27 H17 109.6
C28 C27 H18 109.6
O2 C27 H18 109.6
H17 C27 H18 108.1
C27 C28 H21 109.5
C27 C28 H19 109.5
H21 C28 H19 109.5
C27 C28 H20 109.5
H21 C28 H20 109.5
H19 C28 H20 109.5

loop_
_geom_bond_atom_site_label_1
_geom_bond_atom_site_label_2
_geom_bond_distance
O1 C20 1.214(4)
N1 C3 1.373(4)
N1 C14 1.377(4)
N1 H15 0.8600
N2 C7 1.355(4)
N2 C8 1.388(4)
N2 H1 0.8600
C18 C19 1.364(5)
C18 C17 1.392(5)
C18 H13 0.9300
C19 C14 1.375(5)
C19 H14 0.9300
C14 C15 1.405(4)
C3 C2 1.391(5)
C3 C4 1.419(4)
C2 C7 1.398(5)
C2 C1 1.423(5)
C7 C6 1.420(4)
C8 C13 1.377(5)
C8 C9 1.395(5)
C13 C12 1.379(5)
C13 H2 0.9300
C12 C11 1.381(5)
C12 H3 0.9300
C17 C16 1.377(4)
C17 H12 0.9300
C16 C15 1.392(4)
C16 H11 0.9300
C15 C4 1.443(5)
C4 C5 1.393(4)
C9 C10 1.394(5)
C9 C6 1.455(5)
C10 C11 1.381(4)
C10 H5 0.9300
C11 H4 0.9300
C6 C5 1.372(4)
C5 C20 1.508(5)
C20 C21 1.469(5)
C21 C26 1.379(4)
C21 C22 1.383(4)
C26 C25 1.379(5)
C26 H10 0.9300
C25 C24 1.366(5)
C25 H9 0.9300
C24 C23 1.364(5)
C24 H8 0.9300
C23 C22 1.370(5)
C23 H7 0.9300
C22 H6 0.9300
C1 N3 1.127(4)
O2 C27 1.422(6)
O2 H16 0.8200
C27 C28 1.307(6)
C27 H17 0.9700
C27 H18 0.9700
C28 H21 0.9600
C28 H19 0.9600
C28 H20 0.9600
